data_4514123
loop_
_publ_author_name
'Suslick, Benjamin A.'
'Liberman-Martin, Allegra L.'
'Wambach, Truman C.'
'Tilley, T. Don'

_publ_section_title
;
 Olefin Hydroarylation Catalyzed by (pyridyl-indolate)Pt(II) Complexes:
 Catalytic Efficiencies and Mechanistic Aspects
;
_journal_name_full 'ACS Catalysis'
_journal_page_first 4313
_journal_paper_doi 10.1021/acscatal.7b01560
_journal_year 2017
_chemical_formula_sum 'C25 H26 F2 N2 Pt S'
_chemical_formula_weight 619.64
_chemical_name_common 2b
_chemical_name_systematic
;
 ?
;
_space_group_IT_number 2
_symmetry_cell_setting triclinic
_symmetry_space_group_name_Hall '-P 1'
_symmetry_space_group_name_H-M 'P -1'
_atom_sites_solution_hydrogens geom
_atom_sites_solution_primary direct
_atom_sites_solution_secondary difmap
_audit_creation_method SHELXL-97
_cell_angle_alpha 90.135(2)
_cell_angle_beta 92.418(2)
_cell_angle_gamma 94.402(2)
_cell_formula_units_Z 2
_cell_length_a 9.0052(4)
_cell_length_b 10.3193(5)
_cell_length_c 13.9951(6)
_cell_measurement_reflns_used 9860
_cell_measurement_temperature 100(2)
_cell_measurement_theta_max 25.39
_cell_measurement_theta_min 2.27
_cell_volume 1295.52(10)
_computing_cell_refinement 'Bruker SAINT'
_computing_data_collection 'Bruker APEX2'
_computing_data_reduction 'Bruker SAINT'
_computing_molecular_graphics ORTEP32
_computing_publication_material WinGX
_computing_structure_refinement 'SHELXL-97 (Sheldrick, 2008)'
_computing_structure_solution Superflip
_diffrn_ambient_temperature 100(2)
_diffrn_detector_area_resol_mean 8.366
_diffrn_measured_fraction_theta_full 0.994
_diffrn_measured_fraction_theta_max 0.992
_diffrn_measurement_device_type 'Bruker APEX-II CCD'
_diffrn_measurement_method 'phi and omega scans'
_diffrn_radiation_monochromator 'QUAZAR multilayer mirrors'
_diffrn_radiation_source 'microfocus sealed tube'
_diffrn_radiation_type MoK\a
_diffrn_radiation_wavelength 0.71073
_diffrn_reflns_av_R_equivalents 0.0276
_diffrn_reflns_av_sigmaI/netI 0.0176
_diffrn_reflns_limit_h_max 10
_diffrn_reflns_limit_h_min -10
_diffrn_reflns_limit_k_max 12
_diffrn_reflns_limit_k_min -12
_diffrn_reflns_limit_l_max 16
_diffrn_reflns_limit_l_min -16
_diffrn_reflns_number 29536
_diffrn_reflns_theta_full 25.00
_diffrn_reflns_theta_max 25.39
_diffrn_reflns_theta_min 1.46
_exptl_absorpt_coefficient_mu 5.523
_exptl_absorpt_correction_T_max 0.9468
_exptl_absorpt_correction_T_min 0.6081
_exptl_absorpt_correction_type multi-scan
_exptl_absorpt_process_details SADABS
_exptl_crystal_colour green
_exptl_crystal_density_diffrn 1.588
_exptl_crystal_density_method 'not measured'
_exptl_crystal_description plate
_exptl_crystal_F_000 604
_exptl_crystal_size_max 0.10
_exptl_crystal_size_mid 0.05
_exptl_crystal_size_min 0.01
_platon_squeeze_details
;
;
_refine_diff_density_max 1.878
_refine_diff_density_min -0.985
_refine_diff_density_rms 0.086
_refine_ls_extinction_method none
_refine_ls_goodness_of_fit_ref 1.050
_refine_ls_hydrogen_treatment constr
_refine_ls_matrix_type full
_refine_ls_number_parameters 285
_refine_ls_number_reflns 4718
_refine_ls_number_restraints 0
_refine_ls_restrained_S_all 1.050
_refine_ls_R_factor_all 0.0178
_refine_ls_R_factor_gt 0.0172
_refine_ls_shift/su_max 0.004
_refine_ls_shift/su_mean 0.000
_refine_ls_structure_factor_coef Fsqd
_refine_ls_weighting_details 'calc w=1/[\s^2^(Fo^2^)+(0.0193P)^2^+2.4347P] where P=(Fo^2^+2Fc^2^)/3'
_refine_ls_weighting_scheme calc
_refine_ls_wR_factor_gt 0.0421
_refine_ls_wR_factor_ref 0.0424
_reflns_number_gt 4566
_reflns_number_total 4718
_reflns_threshold_expression >2sigma(I)
_cod_data_source_file cs7b01560_si_004.cif
_cod_data_source_block 2b
_cod_depositor_comments
;
The following automatic conversions were performed:

'_symmetry_cell_setting' value 'Triclinic' changed to 'triclinic'
according to
/home/data/users/saulius/crontab/automatic-downloads/rss-feeds/ACS/lib/dictionaries/cif_core.dic
dictionary named 'cif_core.dic' version 2.4.2 from 2011-04-26.

Automatic conversion script
Id: cif_fix_values 4973 2017-02-22 13:04:09Z antanas 
;
_cod_original_sg_symbol_H-M P-1
_cod_original_formula_sum 'C25 H26 F2 N2 Pt1 S1'
_cod_database_code 4514123

loop_
_symmetry_equiv_pos_as_xyz
'x, y, z'
'-x, -y, -z'

loop_
_atom_site_label
_atom_site_type_symbol
_atom_site_fract_x
_atom_site_fract_y
_atom_site_fract_z
_atom_site_U_iso_or_equiv
_atom_site_adp_type
_atom_site_occupancy
_atom_site_symmetry_multiplicity
_atom_site_calc_flag
_atom_site_refinement_flags
C1 C 0.1114(3) 0.2678(3) 0.5650(2) 0.0241(7) Uani 1 1 d .
H26A H 0.0579 0.2965 0.6198 0.036 Uiso 1 1 calc R
H26B H 0.1320 0.1765 0.5733 0.036 Uiso 1 1 calc R
H26C H 0.0501 0.2769 0.5062 0.036 Uiso 1 1 calc R
C2 C 0.2122(3) 0.5223(3) 0.5385(2) 0.0215(6) Uani 1 1 d .
H16A H 0.1380 0.5165 0.4851 0.032 Uiso 1 1 calc R
H16B H 0.2937 0.5866 0.5237 0.032 Uiso 1 1 calc R
H16C H 0.1654 0.5490 0.5966 0.032 Uiso 1 1 calc R
C3 C 0.2601(3) 0.4048(3) 0.3427(2) 0.0156(6) Uani 1 1 d .
C4 C 0.3022(3) 0.5334(3) 0.3174(2) 0.0197(6) Uani 1 1 d .
H10 H 0.3975 0.5711 0.3385 0.024 Uiso 1 1 calc R
C5 C 0.2088(4) 0.6073(3) 0.2627(2) 0.0242(7) Uani 1 1 d .
H27 H 0.2400 0.6947 0.2479 0.029 Uiso 1 1 calc R
C6 C 0.0696(3) 0.5540(3) 0.2296(2) 0.0244(7) Uani 1 1 d .
H23 H 0.0057 0.6041 0.1915 0.029 Uiso 1 1 calc R
C7 C 0.0256(3) 0.4274(3) 0.2527(2) 0.0242(7) Uani 1 1 d .
H24 H -0.0695 0.3902 0.2306 0.029 Uiso 1 1 calc R
C8 C 0.1192(3) 0.3535(3) 0.3082(2) 0.0191(6) Uani 1 1 d .
H20 H 0.0868 0.2663 0.3230 0.023 Uiso 1 1 calc R
C9 C 0.5903(3) 0.1344(3) 0.58223(19) 0.0129(5) Uani 1 1 d .
C10 C 0.5209(3) 0.1245(3) 0.6700(2) 0.0154(6) Uani 1 1 d .
C11 C 0.5882(3) 0.0729(3) 0.7486(2) 0.0172(6) Uani 1 1 d .
H12 H 0.5387 0.0688 0.8072 0.021 Uiso 1 1 calc R
C12 C 0.7307(3) 0.0255(3) 0.7439(2) 0.0185(6) Uani 1 1 d .
H13 H 0.7785 -0.0090 0.7989 0.022 Uiso 1 1 calc R
C13 C 0.7976(3) 0.0306(3) 0.6589(2) 0.0153(6) Uani 1 1 d .
C14 C 0.7326(3) 0.0822(3) 0.5766(2) 0.0136(5) Uani 1 1 d .
C15 C 0.7728(3) 0.0938(3) 0.48057(19) 0.0131(5) Uani 1 1 d .
H17 H 0.8608 0.0673 0.4535 0.016 Uiso 1 1 calc R
C16 C 0.6572(3) 0.1517(3) 0.43428(19) 0.0122(5) Uani 1 1 d .
C17 C 0.6347(3) 0.1817(3) 0.33370(19) 0.0133(5) Uani 1 1 d .
C18 C 0.7280(3) 0.1439(3) 0.26353(19) 0.0141(6) Uani 1 1 d .
H28 H 0.8148 0.1016 0.2818 0.017 Uiso 1 1 calc R
C19 C 0.6964(3) 0.1668(3) 0.1676(2) 0.0166(6) Uani 1 1 d .
C20 C 0.5675(3) 0.2314(3) 0.1460(2) 0.0204(6) Uani 1 1 d .
H25 H 0.5405 0.2496 0.0813 0.024 Uiso 1 1 calc R
C21 C 0.4799(3) 0.2683(3) 0.2181(2) 0.0190(6) Uani 1 1 d .
H15 H 0.3937 0.3124 0.2015 0.023 Uiso 1 1 calc R
C22 C 0.7919(3) 0.1196(3) 0.0886(2) 0.0212(6) Uani 1 1 d .
C23 C 0.7032(6) 0.0120(6) 0.0345(4) 0.0756(17) Uani 1 1 d .
H39A H 0.7568 -0.0112 -0.0218 0.113 Uiso 1 1 calc R
H39B H 0.6058 0.0410 0.0141 0.113 Uiso 1 1 calc R
H39C H 0.6892 -0.0640 0.0759 0.113 Uiso 1 1 calc R
C24 C 0.8254(8) 0.2281(6) 0.0172(4) 0.101(3) Uani 1 1 d .
H10A H 0.8645 0.3071 0.0516 0.151 Uiso 1 1 calc R
H10B H 0.7336 0.2452 -0.0192 0.151 Uiso 1 1 calc R
H10C H 0.8995 0.2018 -0.0268 0.151 Uiso 1 1 calc R
C25 C 0.9375(5) 0.0776(6) 0.1267(3) 0.0680(17) Uani 1 1 d .
H33A H 0.9198 0.0070 0.1726 0.102 Uiso 1 1 calc R
H33B H 0.9945 0.1511 0.1588 0.102 Uiso 1 1 calc R
H33C H 0.9939 0.0470 0.0739 0.102 Uiso 1 1 calc R
N1 N 0.5111(3) 0.2446(2) 0.31120(16) 0.0149(5) Uani 1 1 d .
N2 N 0.5463(2) 0.1797(2) 0.49419(16) 0.0128(5) Uani 1 1 d .
F1 F 0.93476(18) -0.01745(17) 0.65128(12) 0.0210(4) Uani 1 1 d .
F2 F 0.38059(18) 0.16326(17) 0.67751(12) 0.0217(4) Uani 1 1 d .
S1 S 0.28471(8) 0.36627(7) 0.55698(5) 0.01597(14) Uani 1 1 d .
Pt1 Pt 0.392816(11) 0.298627(10) 0.424701(7) 0.01204(4) Uani 1 1 d .

loop_
_atom_site_aniso_label
_atom_site_aniso_U_11
_atom_site_aniso_U_22
_atom_site_aniso_U_33
_atom_site_aniso_U_23
_atom_site_aniso_U_13
_atom_site_aniso_U_12
C1 0.0175(15) 0.0215(16) 0.0338(17) 0.0001(13) 0.0092(13) 0.0002(13)
C2 0.0198(15) 0.0142(15) 0.0311(17) -0.0052(12) 0.0063(13) 0.0030(12)
C3 0.0135(13) 0.0154(14) 0.0188(14) -0.0030(11) 0.0027(11) 0.0061(11)
C4 0.0162(14) 0.0175(15) 0.0253(15) -0.0003(12) 0.0001(12) 0.0010(12)
C5 0.0256(16) 0.0177(16) 0.0298(17) 0.0028(13) 0.0024(13) 0.0038(13)
C6 0.0208(16) 0.0280(18) 0.0255(16) 0.0044(13) -0.0015(13) 0.0109(13)
C7 0.0163(15) 0.0254(17) 0.0303(17) -0.0016(13) -0.0026(12) 0.0003(13)
C8 0.0173(14) 0.0172(15) 0.0222(15) -0.0016(12) -0.0009(12) -0.0007(12)
C9 0.0122(13) 0.0093(13) 0.0169(13) -0.0025(10) 0.0007(10) -0.0010(11)
C10 0.0116(13) 0.0139(14) 0.0209(14) -0.0022(11) 0.0043(11) 0.0013(11)
C11 0.0182(14) 0.0167(15) 0.0167(14) -0.0007(11) 0.0063(11) -0.0008(12)
C12 0.0195(15) 0.0176(15) 0.0183(14) 0.0049(12) -0.0001(11) 0.0020(12)
C13 0.0116(13) 0.0140(14) 0.0208(14) 0.0010(11) 0.0014(11) 0.0036(11)
C14 0.0127(13) 0.0097(13) 0.0183(14) -0.0013(11) 0.0022(11) 0.0002(11)
C15 0.0119(13) 0.0117(13) 0.0160(13) -0.0007(11) 0.0038(10) 0.0016(11)
C16 0.0127(13) 0.0091(13) 0.0147(13) -0.0022(10) 0.0029(10) -0.0002(10)
C17 0.0122(13) 0.0101(13) 0.0171(14) -0.0001(11) 0.0006(11) -0.0012(11)
C18 0.0125(13) 0.0128(14) 0.0173(14) -0.0014(11) 0.0016(11) 0.0022(11)
C19 0.0156(14) 0.0165(15) 0.0177(14) -0.0002(11) 0.0018(11) 0.0001(12)
C20 0.0231(16) 0.0235(16) 0.0154(14) 0.0030(12) 0.0008(12) 0.0071(13)
C21 0.0178(14) 0.0222(16) 0.0179(14) 0.0027(12) 0.0009(11) 0.0078(12)
C22 0.0201(15) 0.0295(17) 0.0150(14) -0.0019(12) 0.0039(12) 0.0069(13)
C23 0.056(3) 0.097(4) 0.073(3) -0.050(3) 0.022(3) -0.007(3)
C24 0.133(5) 0.122(5) 0.066(3) 0.055(4) 0.071(4) 0.091(5)
C25 0.041(2) 0.140(5) 0.028(2) -0.027(3) -0.0002(18) 0.038(3)
N1 0.0137(11) 0.0134(12) 0.0179(12) 0.0011(9) 0.0001(9) 0.0029(9)
N2 0.0104(11) 0.0130(12) 0.0153(11) -0.0006(9) 0.0016(9) 0.0017(9)
F1 0.0156(8) 0.0268(10) 0.0223(9) 0.0064(7) 0.0045(7) 0.0103(7)
F2 0.0159(8) 0.0289(10) 0.0220(9) 0.0034(7) 0.0081(7) 0.0088(7)
S1 0.0119(3) 0.0155(3) 0.0208(3) -0.0035(3) 0.0028(3) 0.0028(3)
Pt1 0.00942(6) 0.01102(6) 0.01603(6) -0.00114(4) 0.00124(4) 0.00278(4)

loop_
_atom_type_symbol
_atom_type_description
_atom_type_scat_dispersion_real
_atom_type_scat_dispersion_imag
_atom_type_scat_source
C C 0.0033 0.0016 'International Tables Vol C Tables 4.2.6.8 and 6.1.1.4'
H H 0.0000 0.0000 'International Tables Vol C Tables 4.2.6.8 and 6.1.1.4'
N N 0.0061 0.0033 'International Tables Vol C Tables 4.2.6.8 and 6.1.1.4'
F F 0.0171 0.0103 'International Tables Vol C Tables 4.2.6.8 and 6.1.1.4'
S S 0.1246 0.1234 'International Tables Vol C Tables 4.2.6.8 and 6.1.1.4'
Pt Pt -1.7033 8.3905 'International Tables Vol C Tables 4.2.6.8 and 6.1.1.4'

loop_
_geom_angle_atom_site_label_1
_geom_angle_atom_site_label_2
_geom_angle_atom_site_label_3
_geom_angle
S1 C1 H26A 109.5
S1 C1 H26B 109.5
H26A C1 H26B 109.5
S1 C1 H26C 109.5
H26A C1 H26C 109.5
H26B C1 H26C 109.5
S1 C2 H16A 109.5
S1 C2 H16B 109.5
H16A C2 H16B 109.5
S1 C2 H16C 109.5
H16A C2 H16C 109.5
H16B C2 H16C 109.5
C4 C3 C8 116.5(3)
C4 C3 Pt1 122.2(2)
C8 C3 Pt1 121.3(2)
C5 C4 C3 122.0(3)
C5 C4 H10 119.0
C3 C4 H10 119.0
C4 C5 C6 120.3(3)
C4 C5 H27 119.9
C6 C5 H27 119.9
C7 C6 C5 119.0(3)
C7 C6 H23 120.5
C5 C6 H23 120.5
C6 C7 C8 120.6(3)
C6 C7 H24 119.7
C8 C7 H24 119.7
C7 C8 C3 121.5(3)
C7 C8 H20 119.2
C3 C8 H20 119.2
N2 C9 C10 132.8(2)
N2 C9 C14 109.7(2)
C10 C9 C14 117.4(2)
C11 C10 F2 118.3(2)
C11 C10 C9 121.8(3)
F2 C10 C9 119.9(2)
C10 C11 C12 120.8(3)
C10 C11 H12 119.6
C12 C11 H12 119.6
C13 C12 C11 118.3(3)
C13 C12 H13 120.8
C11 C12 H13 120.8
C12 C13 F1 119.8(2)
C12 C13 C14 122.8(3)
F1 C13 C14 117.3(2)
C13 C14 C15 134.4(3)
C13 C14 C9 118.8(2)
C15 C14 C9 106.7(2)
C16 C15 C14 105.2(2)
C16 C15 H17 127.4
C14 C15 H17 127.4
N2 C16 C15 113.2(2)
N2 C16 C17 117.1(2)
C15 C16 C17 129.7(2)
N1 C17 C18 121.5(2)
N1 C17 C16 115.3(2)
C18 C17 C16 123.2(2)
C19 C18 C17 121.1(3)
C19 C18 H28 119.4
C17 C18 H28 119.4
C18 C19 C20 116.3(3)
C18 C19 C22 122.3(3)
C20 C19 C22 121.4(3)
C21 C20 C19 120.3(3)
C21 C20 H25 119.8
C19 C20 H25 119.8
N1 C21 C20 122.9(3)
N1 C21 H15 118.6
C20 C21 H15 118.6
C25 C22 C23 111.6(4)
C25 C22 C24 107.4(4)
C23 C22 C24 106.7(4)
C25 C22 C19 112.4(3)
C23 C22 C19 108.3(3)
C24 C22 C19 110.3(3)
C22 C23 H39A 109.5
C22 C23 H39B 109.5
H39A C23 H39B 109.5
C22 C23 H39C 109.5
H39A C23 H39C 109.5
H39B C23 H39C 109.5
C22 C24 H10A 109.5
C22 C24 H10B 109.5
H10A C24 H10B 109.5
C22 C24 H10C 109.5
H10A C24 H10C 109.5
H10B C24 H10C 109.5
C22 C25 H33A 109.5
C22 C25 H33B 109.5
H33A C25 H33B 109.5
C22 C25 H33C 109.5
H33A C25 H33C 109.5
H33B C25 H33C 109.5
C21 N1 C17 117.8(2)
C21 N1 Pt1 126.43(19)
C17 N1 Pt1 115.71(18)
C9 N2 C16 105.2(2)
C9 N2 Pt1 142.82(18)
C16 N2 Pt1 111.02(17)
C2 S1 C1 99.21(14)
C2 S1 Pt1 111.18(10)
C1 S1 Pt1 106.46(11)
C3 Pt1 N1 93.16(10)
C3 Pt1 N2 172.34(9)
N1 Pt1 N2 79.19(9)
C3 Pt1 S1 90.10(8)
N1 Pt1 S1 174.15(7)
N2 Pt1 S1 97.56(6)

loop_
_geom_bond_atom_site_label_1
_geom_bond_atom_site_label_2
_geom_bond_distance
C1 S1 1.804(3)
C1 H26A 0.9800
C1 H26B 0.9800
C1 H26C 0.9800
C2 S1 1.799(3)
C2 H16A 0.9800
C2 H16B 0.9800
C2 H16C 0.9800
C3 C4 1.403(4)
C3 C8 1.403(4)
C3 Pt1 2.009(3)
C4 C5 1.386(4)
C4 H10 0.9500
C5 C6 1.391(5)
C5 H27 0.9500
C6 C7 1.379(5)
C6 H23 0.9500
C7 C8 1.393(4)
C7 H24 0.9500
C8 H20 0.9500
C9 N2 1.373(3)
C9 C10 1.402(4)
C9 C14 1.432(4)
C10 C11 1.362(4)
C10 F2 1.363(3)
C11 C12 1.412(4)
C11 H12 0.9500
C12 C13 1.355(4)
C12 H13 0.9500
C13 F1 1.374(3)
C13 C14 1.395(4)
C14 C15 1.410(4)
C15 C16 1.379(4)
C15 H17 0.9500
C16 N2 1.378(3)
C16 C17 1.451(4)
C17 N1 1.357(3)
C17 C18 1.393(4)
C18 C19 1.386(4)
C18 H28 0.9500
C19 C20 1.404(4)
C19 C22 1.529(4)
C20 C21 1.378(4)
C20 H25 0.9500
C21 N1 1.348(4)
C21 H15 0.9500
C22 C25 1.491(5)
C22 C23 1.501(6)
C22 C24 1.524(6)
C23 H39A 0.9800
C23 H39B 0.9800
C23 H39C 0.9800
C24 H10A 0.9800
C24 H10B 0.9800
C24 H10C 0.9800
C25 H33A 0.9800
C25 H33B 0.9800
C25 H33C 0.9800
N1 Pt1 2.049(2)
N2 Pt1 2.125(2)
S1 Pt1 2.2611(7)

loop_
_platon_squeeze_void_nr
_platon_squeeze_void_average_x
_platon_squeeze_void_average_y
_platon_squeeze_void_average_z
_platon_squeeze_void_volume
_platon_squeeze_void_count_electrons
_platon_squeeze_void_content
1 0.054 0.500 0.000 240 55 ' '
